data_4000874
loop_
_publ_author_name
'Gustafsson, Mikaela'
'Bartoszewicz, Agnieszka'
'Mart\'in-Matute, Bel\'en'
'Sun, Junliang'
'Grins, Jekabs'
'Zhao, Tony'
'Li, Zhongyue'
'Zhu, Guangshan'
'Zou, Xiaodong'

_publ_section_title
;
 A Family of Highly Stable Lanthanide Metal&#x2212;Organic Frameworks:
 Structural Evolution and Catalytic Activity
;
_journal_issue 11
_journal_name_full 'Chemistry of Materials'
_journal_page_first 3316
_journal_paper_doi 10.1021/cm100503q
_journal_volume 22
_journal_year 2010
_chemical_formula_moiety 'C9 H3 Nd1 O7'
_chemical_formula_sum 'C9 H3 Nd O7'
_chemical_formula_weight 367.35
_chemical_name_common Nd(C6H3(CO2)3)(H2O)
_chemical_name_systematic
;
 ?
;
_space_group_IT_number 78
_symmetry_cell_setting tetragonal
_symmetry_space_group_name_Hall 'P 4cw'
_symmetry_space_group_name_H-M 'P 43'
_atom_sites_solution_hydrogens geom
_atom_sites_solution_primary direct
_atom_sites_solution_secondary difmap
_audit_creation_method SHELXL-97
_cell_angle_alpha 90.00
_cell_angle_beta 90.00
_cell_angle_gamma 90.00
_cell_formula_units_Z 4
_cell_length_a 10.4278(4)
_cell_length_b 10.4278(4)
_cell_length_c 14.2602(12)
_cell_measurement_temperature 293(2)
_cell_volume 1550.64(16)
_computing_cell_refinement 'Bruker SMART'
_computing_data_collection 'Bruker SMART'
_computing_data_reduction 'Bruker SMART'
_computing_molecular_graphics 'SHELXS-97 (Sheldrick, 1990)'
_computing_publication_material 'SHELXL-97 (Sheldrick, 1997)'
_computing_structure_refinement 'SHELXL-97 (Sheldrick, 1997)'
_computing_structure_solution 'SHELXS-97 (Sheldrick, 1990)'
_diffrn_ambient_temperature 293(2)
_diffrn_measured_fraction_theta_full 0.998
_diffrn_measured_fraction_theta_max 0.998
_diffrn_measurement_device_type 'CCD area detector'
_diffrn_measurement_method 'phi and omega scans'
_diffrn_radiation_monochromator graphite
_diffrn_radiation_source 'fine-focus sealed tube'
_diffrn_radiation_type MoK\a
_diffrn_radiation_wavelength 0.71073
_diffrn_reflns_av_R_equivalents 0.0376
_diffrn_reflns_av_sigmaI/netI 0.0529
_diffrn_reflns_limit_h_max 10
_diffrn_reflns_limit_h_min -13
_diffrn_reflns_limit_k_max 12
_diffrn_reflns_limit_k_min -13
_diffrn_reflns_limit_l_max 17
_diffrn_reflns_limit_l_min -17
_diffrn_reflns_number 9222
_diffrn_reflns_theta_full 26.36
_diffrn_reflns_theta_max 26.36
_diffrn_reflns_theta_min 2.42
_diffrn_standards_decay_% none
_diffrn_standards_interval_count none
_diffrn_standards_interval_time none
_diffrn_standards_number none
_exptl_absorpt_coefficient_mu 3.362
_exptl_absorpt_correction_T_max 0.9672
_exptl_absorpt_correction_T_min 0.7298
_exptl_absorpt_correction_type empirical
_exptl_absorpt_process_details SADABS
_exptl_crystal_colour purple
_exptl_crystal_density_diffrn 1.574
_exptl_crystal_density_method 'not measured'
_exptl_crystal_description needle
_exptl_crystal_F_000 692
_exptl_crystal_size_max 0.10
_exptl_crystal_size_mid 0.01
_exptl_crystal_size_min 0.01
_platon_squeeze_details
;
;
_refine_diff_density_max 0.786
_refine_diff_density_min -0.324
_refine_diff_density_rms 0.088
_refine_ls_abs_structure_details 'Flack H D (1983), Acta Cryst. A39, 876-881'
_refine_ls_abs_structure_Flack 0.05(2)
_refine_ls_extinction_method none
_refine_ls_goodness_of_fit_ref 0.956
_refine_ls_hydrogen_treatment constraint
_refine_ls_matrix_type full
_refine_ls_number_parameters 154
_refine_ls_number_reflns 3121
_refine_ls_number_restraints 1
_refine_ls_restrained_S_all 0.956
_refine_ls_R_factor_all 0.0314
_refine_ls_R_factor_gt 0.0282
_refine_ls_shift/su_max 0.000
_refine_ls_shift/su_mean 0.000
_refine_ls_structure_factor_coef Fsqd
_refine_ls_weighting_details 'calc w=1/[\s^2^(Fo^2^)+(0.0210P)^2^+0.0000P] where P=(Fo^2^+2Fc^2^)/3'
_refine_ls_weighting_scheme calc
_refine_ls_wR_factor_gt 0.0564
_refine_ls_wR_factor_ref 0.0572
_reflns_number_gt 2828
_reflns_number_total 3121
_reflns_threshold_expression >2sigma(I)
_cod_data_source_file cm100503q_si_002.cif
_cod_data_source_block shelxl
_cod_original_sg_symbol_H-M P43
_cod_database_code 4000874

loop_
_symmetry_equiv_pos_as_xyz
'x, y, z'
'-x, -y, z+1/2'
'-y, x, z+3/4'
'y, -x, z+1/4'

loop_
_atom_site_label
_atom_site_type_symbol
_atom_site_fract_x
_atom_site_fract_y
_atom_site_fract_z
_atom_site_U_iso_or_equiv
_atom_site_adp_type
_atom_site_occupancy
_atom_site_symmetry_multiplicity
_atom_site_calc_flag
_atom_site_refinement_flags
Nd1 Nd 0.13114(2) -0.13405(2) -0.62473(6) 0.02465(8) Uani 1 1 d .
C1 C 0.0561(7) 0.1999(7) -0.6755(5) 0.0490(19) Uani 1 1 d .
C2 C 0.0215(6) 0.2708(6) -0.5887(4) 0.0373(15) Uani 1 1 d .
C3 C -0.0034(7) 0.2107(5) -0.5037(4) 0.0297(13) Uani 1 1 d .
H3 H 0.0060 0.1222 -0.5002 0.036 Uiso 1 1 calc R
C4 C -0.0407(6) 0.2745(6) -0.4259(4) 0.0332(14) Uani 1 1 d .
C5 C -0.0531(6) 0.4074(5) -0.4300(4) 0.0381(15) Uani 1 1 d .
H5 H -0.0827 0.4526 -0.3781 0.046 Uiso 1 1 calc R
C6 C -0.0216(7) 0.4715(5) -0.5106(5) 0.0422(17) Uani 1 1 d .
C7 C 0.0148(6) 0.4042(6) -0.5890(4) 0.0438(17) Uani 1 1 d .
H7 H 0.0353 0.4487 -0.6435 0.053 Uiso 1 1 calc R
C8 C -0.0720(6) 0.2042(6) -0.3371(4) 0.0373(15) Uani 1 1 d .
C9 C -0.0284(7) -0.3791(6) -0.5131(5) 0.0436(17) Uani 1 1 d .
O1 O 0.1014(5) 0.0906(5) -0.6726(4) 0.0505(14) Uani 1 1 d .
O2 O 0.0402(8) 0.2585(6) -0.7521(4) 0.105(3) Uani 1 1 d .
O3 O -0.0757(5) 0.0825(4) -0.3371(3) 0.0473(13) Uani 1 1 d .
O4 O -0.0951(6) 0.2680(5) -0.2643(3) 0.0669(16) Uani 1 1 d .
O5 O -0.0886(5) -0.3268(4) -0.4494(3) 0.0535(13) Uani 1 1 d .
O6 O 0.0280(5) -0.3270(4) -0.5792(4) 0.0661(16) Uani 1 1 d .
O7 O 0.2906(7) -0.2911(6) -0.5727(5) 0.117(3) Uani 1 1 d .

loop_
_atom_site_aniso_label
_atom_site_aniso_U_11
_atom_site_aniso_U_22
_atom_site_aniso_U_33
_atom_site_aniso_U_23
_atom_site_aniso_U_13
_atom_site_aniso_U_12
Nd1 0.02694(16) 0.02681(16) 0.02021(12) 0.00085(14) -0.00028(14) -0.00186(12)
C1 0.063(5) 0.038(4) 0.046(5) -0.016(3) 0.030(4) -0.003(4)
C2 0.049(4) 0.034(4) 0.029(3) -0.005(3) 0.015(3) 0.000(3)
C3 0.043(3) 0.018(3) 0.028(3) 0.002(3) 0.013(3) 0.003(3)
C4 0.045(4) 0.030(3) 0.024(3) 0.008(3) 0.012(3) 0.003(3)
C5 0.065(4) 0.029(3) 0.020(3) -0.004(2) 0.017(3) -0.002(3)
C6 0.072(5) 0.018(3) 0.037(4) 0.003(3) 0.013(3) 0.007(3)
C7 0.067(5) 0.039(4) 0.026(3) 0.004(3) 0.020(3) -0.001(3)
C8 0.037(4) 0.044(4) 0.031(4) 0.010(3) 0.000(3) 0.001(3)
C9 0.062(5) 0.027(3) 0.042(4) 0.005(3) 0.012(3) -0.012(3)
O1 0.060(3) 0.035(3) 0.057(3) -0.018(2) 0.009(2) 0.003(2)
O2 0.210(9) 0.070(4) 0.036(4) -0.004(3) 0.045(4) 0.031(4)
O3 0.047(3) 0.033(3) 0.061(4) 0.015(2) -0.002(2) -0.009(2)
O4 0.119(5) 0.058(3) 0.024(3) 0.002(2) 0.019(3) -0.021(3)
O5 0.089(4) 0.028(2) 0.043(3) -0.010(2) 0.029(3) -0.004(2)
O6 0.112(4) 0.031(3) 0.056(3) 0.008(2) 0.039(3) -0.012(3)
O7 0.113(5) 0.087(5) 0.152(7) 0.081(5) -0.030(5) 0.000(4)

loop_
_atom_type_symbol
_atom_type_description
_atom_type_scat_dispersion_real
_atom_type_scat_dispersion_imag
_atom_type_scat_source
C C 0.0033 0.0016 'International Tables Vol C Tables 4.2.6.8 and 6.1.1.4'
H H 0.0000 0.0000 'International Tables Vol C Tables 4.2.6.8 and 6.1.1.4'
O O 0.0106 0.0060 'International Tables Vol C Tables 4.2.6.8 and 6.1.1.4'
Nd Nd -0.1943 3.0179 'International Tables Vol C Tables 4.2.6.8 and 6.1.1.4'

loop_
_geom_angle_atom_site_label_1
_geom_angle_atom_site_label_2
_geom_angle_atom_site_label_3
_geom_angle
_geom_angle_site_symmetry_1
_geom_angle_site_symmetry_3
O5 Nd1 O3 150.06(17) 3_554 3_554
O5 Nd1 O6 133.53(17) 3_554 .
O3 Nd1 O6 74.33(17) 3_554 .
O5 Nd1 O2 76.58(19) 3_554 4
O3 Nd1 O2 104.48(19) 3_554 4
O6 Nd1 O2 113.4(2) . 4
O5 Nd1 O7 71.50(19) 3_554 .
O3 Nd1 O7 137.8(2) 3_554 .
O6 Nd1 O7 70.0(2) . .
O2 Nd1 O7 71.1(3) 4 .
O5 Nd1 O4 83.14(19) 3_554 2_554
O3 Nd1 O4 100.67(19) 3_554 2_554
O6 Nd1 O4 70.77(17) . 2_554
O2 Nd1 O4 154.7(2) 4 2_554
O7 Nd1 O4 88.2(2) . 2_554
O5 Nd1 O1 77.96(17) 3_554 .
O3 Nd1 O1 72.53(15) 3_554 .
O6 Nd1 O1 145.77(17) . .
O2 Nd1 O1 83.3(2) 4 .
O7 Nd1 O1 143.76(19) . .
O4 Nd1 O1 107.26(18) 2_554 .
O5 Nd1 O1 123.17(15) 3_554 4
O3 Nd1 O1 67.20(15) 3_554 4
O6 Nd1 O1 76.35(15) . 4
O2 Nd1 O1 46.96(17) 4 4
O7 Nd1 O1 83.0(2) . 4
O4 Nd1 O1 147.01(16) 2_554 4
O1 Nd1 O1 98.30(15) . 4
O5 Nd1 C1 99.49(19) 3_554 4
O3 Nd1 C1 86.65(18) 3_554 4
O6 Nd1 C1 94.5(2) . 4
O2 Nd1 C1 23.26(19) 4 4
O7 Nd1 C1 74.7(2) . 4
O4 Nd1 C1 160.66(19) 2_554 4
O1 Nd1 C1 91.99(19) . 4
O1 Nd1 C1 23.76(16) 4 4
O1 C1 O2 121.7(6) . .
O1 C1 C2 121.7(7) . .
O2 C1 C2 116.6(6) . .
O1 C1 Nd1 73.2(4) . 3_554
O2 C1 Nd1 48.8(4) . 3_554
C2 C1 Nd1 163.8(5) . 3_554
C7 C2 C3 116.4(5) . .
C7 C2 C1 120.4(5) . .
C3 C2 C1 123.2(5) . .
C4 C3 C2 123.3(5) . .
C3 C4 C5 118.8(5) . .
C3 C4 C8 121.1(5) . .
C5 C4 C8 120.1(5) . .
C6 C5 C4 119.9(5) . .
C5 C6 C7 120.0(5) . .
C5 C6 C9 119.7(6) . 1_565
C7 C6 C9 120.3(6) . 1_565
C6 C7 C2 121.4(5) . .
O3 C8 O4 121.6(6) . .
O3 C8 C4 119.6(6) . .
O4 C8 C4 118.8(6) . .
O6 C9 O5 127.6(6) . .
O6 C9 C6 115.8(6) . 1_545
O5 C9 C6 116.7(5) . 1_545
C1 O1 Nd1 159.5(5) . .
C1 O1 Nd1 83.1(4) . 3_554
Nd1 O1 Nd1 113.30(17) . 3_554
C1 O2 Nd1 108.0(5) . 3_554
C8 O3 Nd1 161.3(4) . 4
C8 O4 Nd1 113.4(4) . 2
C9 O5 Nd1 145.3(4) . 4
C9 O6 Nd1 142.9(5) . .

loop_
_geom_bond_atom_site_label_1
_geom_bond_atom_site_label_2
_geom_bond_distance
_geom_bond_site_symmetry_2
Nd1 O5 2.350(4) 3_554
Nd1 O3 2.371(4) 3_554
Nd1 O6 2.372(4) .
Nd1 O2 2.405(5) 4
Nd1 O7 2.449(6) .
Nd1 O4 2.460(5) 2_554
Nd1 O1 2.460(5) .
Nd1 O1 2.932(6) 4
Nd1 C1 3.041(7) 4
C1 O1 1.235(8) .
C1 O2 1.262(9) .
C1 C2 1.486(8) .
C1 Nd1 3.041(7) 3_554
C2 C7 1.392(8) .
C2 C3 1.389(8) .
C3 C4 1.349(8) .
C4 C5 1.394(8) .
C4 C8 1.499(8) .
C5 C6 1.369(8) .
C6 C7 1.373(8) .
C6 C9 1.560(8) 1_565
C8 O3 1.270(7) .
C8 O4 1.256(7) .
C9 O6 1.237(7) .
C9 O5 1.232(8) .
C9 C6 1.560(8) 1_545
O1 Nd1 2.932(6) 3_554
O2 Nd1 2.405(5) 3_554
O3 Nd1 2.371(4) 4
O4 Nd1 2.460(5) 2
O5 Nd1 2.350(4) 4

loop_
_platon_squeeze_void_nr
_platon_squeeze_void_average_x
_platon_squeeze_void_average_y
_platon_squeeze_void_average_z
_platon_squeeze_void_volume
_platon_squeeze_void_count_electrons
_platon_squeeze_void_content
1 0.500 0.500 0.745 671 172 ' '
